data_7038542
loop_
_publ_author_name
'Ohno, Keiji'
'Yamaguchi, Shohei'
'Nagasawa, Akira'
'Fujihara, Takashi'

_publ_section_title
;
 Mechanochromism in the luminescence of novel cyclometalated platinum(ii)
 complexes with \a-aminocarboxylates.
;
_journal_issue 13
_journal_name_full 'Dalton transactions (Cambridge, England : 2003)'
_journal_page_first 5492
_journal_page_last 5503
_journal_paper_doi 10.1039/c5dt04516a
_journal_volume 45
_journal_year 2016
_chemical_formula_sum 'C14.5 H15 Cl N2 O2 Pt'
_chemical_formula_weight 479.82
_chemical_name_systematic
; 
 ? 
;
_space_group_IT_number 14
_symmetry_cell_setting monoclinic
_symmetry_space_group_name_Hall '-P 2ybc'
_symmetry_space_group_name_H-M 'P 1 21/c 1'
_atom_sites_solution_hydrogens geom
_atom_sites_solution_primary direct
_atom_sites_solution_secondary difmap
_audit_creation_method SHELXL-97
_audit_update_record
;
2016-01-22 deposited with the CCDC.
2016-02-04 downloaded from the CCDC.
;
_cell_angle_alpha 90.00
_cell_angle_beta 102.4630(10)
_cell_angle_gamma 90.00
_cell_formula_units_Z 8
_cell_length_a 9.8806(7)
_cell_length_b 14.9744(11)
_cell_length_c 21.8714(16)
_cell_measurement_reflns_used 9876
_cell_measurement_temperature 200
_cell_measurement_theta_max 28.29
_cell_measurement_theta_min 2.34
_cell_volume 3159.8(4)
_computing_cell_refinement 'APEX2 (Bruker AXS, 2006)'
_computing_data_collection 'APEX2 (Bruker AXS, 2006)'
_computing_data_reduction 'SAINT (Bruker AXS, 2004)'
_computing_molecular_graphics 'XSHEL (Bruker AXS,2002)'
_computing_publication_material 'XCIF (Bruker AXS, 2001)'
_computing_structure_refinement 'SHELXL-97 (Sheldrick, 1997)'
_computing_structure_solution 'SHELXS-97 (Sheldrick, 1997)'
_diffrn_ambient_temperature 200
_diffrn_detector_area_resol_mean 8.333
_diffrn_measured_fraction_theta_full 1.000
_diffrn_measured_fraction_theta_max 1.000
_diffrn_measurement_device_type 'Bruker APEXII CCD area detector'
_diffrn_measurement_method 'phi and omega scans'
_diffrn_radiation_monochromator 'Bruker Helios multilayer confocal mirror'
_diffrn_radiation_source 'Bruker TXS fine-focus rotating anode'
_diffrn_radiation_type MoK\a
_diffrn_radiation_wavelength 0.71073
_diffrn_reflns_av_R_equivalents 0.0258
_diffrn_reflns_av_sigmaI/netI 0.0196
_diffrn_reflns_limit_h_max 12
_diffrn_reflns_limit_h_min -12
_diffrn_reflns_limit_k_max 19
_diffrn_reflns_limit_k_min -19
_diffrn_reflns_limit_l_max 27
_diffrn_reflns_limit_l_min -27
_diffrn_reflns_number 35019
_diffrn_reflns_theta_full 27.10
_diffrn_reflns_theta_max 27.10
_diffrn_reflns_theta_min 1.66
_exptl_absorpt_coefficient_mu 9.053
_exptl_absorpt_correction_T_max 0.7729
_exptl_absorpt_correction_T_min 0.3437
_exptl_absorpt_correction_type empirical
_exptl_absorpt_process_details
;
SADABS Sheldrick 1996
;
_exptl_crystal_colour Yellow
_exptl_crystal_density_diffrn 2.017
_exptl_crystal_density_method 'not measured'
_exptl_crystal_description Needle
_exptl_crystal_F_000 1816
_exptl_crystal_size_max 0.15
_exptl_crystal_size_mid 0.04
_exptl_crystal_size_min 0.03
_refine_diff_density_max 0.906
_refine_diff_density_min -0.789
_refine_diff_density_rms 0.092
_refine_ls_extinction_method none
_refine_ls_goodness_of_fit_ref 0.996
_refine_ls_hydrogen_treatment mixed
_refine_ls_matrix_type full
_refine_ls_number_parameters 380
_refine_ls_number_reflns 6970
_refine_ls_number_restraints 0
_refine_ls_restrained_S_all 0.996
_refine_ls_R_factor_all 0.0275
_refine_ls_R_factor_gt 0.0198
_refine_ls_shift/su_max 0.004
_refine_ls_shift/su_mean 0.000
_refine_ls_structure_factor_coef Fsqd
_refine_ls_weighting_details 'calc w=1/[\s^2^(Fo^2^)+(0.0210P)^2^+4.5227P] where P=(Fo^2^+2Fc^2^)/3'
_refine_ls_weighting_scheme calc
_refine_ls_wR_factor_gt 0.0457
_refine_ls_wR_factor_ref 0.0486
_reflns_number_gt 5822
_reflns_number_total 6970
_reflns_threshold_expression >2sigma(I)
_cod_data_source_file c5dt04516a2.cif
_cod_data_source_block PtppyNMegly_CH2Cl2_green
_cod_depositor_comments
;
The following automatic conversions were performed:

'_symmetry_cell_setting' value 'Monoclinic' changed to 'monoclinic'
according to
/usr/data/users/saulius/crontab/automatic-downloads/rss-feeds/RSC/lib/dictionaries/cif_core.dic
dictionary named 'cif_core.dic' version 2.4.2 from 2011-04-26.

Automatic conversion script
Id: cif_fix_values 4268 2015-11-12 08:31:59Z antanas 

 Adding full bibliography for 7038538--7038542.cif.
;
_cod_original_sg_symbol_H-M 'P2(1)/c  '
_cod_database_code 7038542

loop_
_symmetry_equiv_pos_as_xyz
'x, y, z'
'-x, y+1/2, -z+1/2'
'-x, -y, -z'
'x, -y-1/2, z-1/2'

loop_
_atom_site_label
_atom_site_type_symbol
_atom_site_fract_x
_atom_site_fract_y
_atom_site_fract_z
_atom_site_U_iso_or_equiv
_atom_site_adp_type
_atom_site_occupancy
_atom_site_symmetry_multiplicity
_atom_site_calc_flag
_atom_site_refinement_flags
C1 C 1.0058(3) 0.6970(2) 0.76193(15) 0.0279(7) Uani 1 1 d .
C2 C 1.0963(4) 0.6364(2) 0.74379(16) 0.0342(8) Uani 1 1 d .
H2 H 1.1440 0.5945 0.7733 0.041 Uiso 1 1 calc R
C3 C 1.1179(4) 0.6365(3) 0.68271(17) 0.0406(9) Uani 1 1 d .
H3 H 1.1799 0.5944 0.6712 0.049 Uiso 1 1 calc R
C4 C 1.0500(4) 0.6971(3) 0.63876(18) 0.0406(9) Uani 1 1 d .
H4 H 1.0642 0.6959 0.5972 0.049 Uiso 1 1 calc R
C5 C 0.9618(4) 0.7593(2) 0.65563(16) 0.0339(8) Uani 1 1 d .
H5 H 0.9162 0.8018 0.6260 0.041 Uiso 1 1 calc R
C6 C 0.9401(3) 0.7593(2) 0.71675(14) 0.0263(7) Uani 1 1 d .
C7 C 0.8455(3) 0.8214(2) 0.73866(15) 0.0267(7) Uani 1 1 d .
C8 C 0.7698(3) 0.8907(2) 0.70515(15) 0.0321(7) Uani 1 1 d .
H8 H 0.7763 0.9018 0.6631 0.039 Uiso 1 1 calc R
C9 C 0.6855(4) 0.9430(2) 0.73277(17) 0.0373(8) Uani 1 1 d .
H9 H 0.6327 0.9898 0.7098 0.045 Uiso 1 1 calc R
C10 C 0.6785(4) 0.9269(3) 0.79402(18) 0.0402(9) Uani 1 1 d .
H10 H 0.6215 0.9628 0.8140 0.048 Uiso 1 1 calc R
C11 C 0.7549(4) 0.8581(2) 0.82588(17) 0.0352(8) Uani 1 1 d .
H11 H 0.7503 0.8472 0.8682 0.042 Uiso 1 1 calc R
C12 C 0.9339(4) 0.6558(2) 0.96864(16) 0.0346(8) Uani 1 1 d .
C13 C 1.0634(4) 0.6116(3) 0.95543(15) 0.0385(8) Uani 1 1 d .
H13A H 1.1445 0.6508 0.9702 0.046 Uiso 1 1 calc R
H13B H 1.0802 0.5544 0.9786 0.046 Uiso 1 1 calc R
C14 C 0.9706(5) 0.5104(3) 0.86917(19) 0.0480(10) Uani 1 1 d .
H14A H 1.0170 0.4614 0.8953 0.072 Uiso 1 1 calc R
H14B H 0.9687 0.4975 0.8251 0.072 Uiso 1 1 calc R
H14C H 0.8755 0.5164 0.8751 0.072 Uiso 1 1 calc R
C15 C 0.6186(3) 0.8950(2) 0.96125(15) 0.0301(7) Uani 1 1 d .
C16 C 0.7516(3) 0.8921(3) 1.00001(17) 0.0369(8) Uani 1 1 d .
H16 H 0.7876 0.8368 1.0177 0.044 Uiso 1 1 calc R
C17 C 0.8314(4) 0.9690(3) 1.01298(18) 0.0435(9) Uani 1 1 d .
H17 H 0.9209 0.9657 1.0397 0.052 Uiso 1 1 calc R
C18 C 0.7820(4) 1.0502(3) 0.98741(18) 0.0443(9) Uani 1 1 d .
H18 H 0.8375 1.1024 0.9962 0.053 Uiso 1 1 calc R
C19 C 0.6516(4) 1.0551(2) 0.94902(17) 0.0375(8) Uani 1 1 d .
H19 H 0.6172 1.1108 0.9314 0.045 Uiso 1 1 calc R
C20 C 0.5704(3) 0.9785(2) 0.93613(15) 0.0310(7) Uani 1 1 d .
C21 C 0.4315(4) 0.9772(2) 0.89638(15) 0.0312(7) Uani 1 1 d .
C22 C 0.3589(4) 1.0488(2) 0.86475(18) 0.0409(9) Uani 1 1 d .
H22 H 0.4004 1.1063 0.8677 0.049 Uiso 1 1 calc R
C23 C 0.2276(4) 1.0371(3) 0.8293(2) 0.0493(10) Uani 1 1 d .
H23 H 0.1785 1.0862 0.8075 0.059 Uiso 1 1 calc R
C24 C 0.1673(4) 0.9534(3) 0.82547(19) 0.0464(10) Uani 1 1 d .
H24 H 0.0761 0.9441 0.8016 0.056 Uiso 1 1 calc R
C25 C 0.2425(4) 0.8837(3) 0.85715(17) 0.0384(8) Uani 1 1 d .
H25 H 0.2018 0.8260 0.8548 0.046 Uiso 1 1 calc R
C26 C 0.4009(4) 0.6126(2) 0.91491(16) 0.0344(8) Uani 1 1 d .
C27 C 0.5565(4) 0.6106(2) 0.9429(2) 0.0438(9) Uani 1 1 d .
H27A H 0.5795 0.5566 0.9692 0.053 Uiso 1 1 calc R
H27B H 0.6077 0.6075 0.9087 0.053 Uiso 1 1 calc R
C28 C 0.5792(5) 0.6795(3) 1.0457(2) 0.0578(12) Uani 1 1 d .
H28A H 0.4797 0.6790 1.0450 0.087 Uiso 1 1 calc R
H28B H 0.6234 0.7290 1.0719 0.087 Uiso 1 1 calc R
H28C H 0.6207 0.6229 1.0628 0.087 Uiso 1 1 calc R
C29 C 0.5952(11) 0.2647(9) 0.7466(5) 0.225(8) Uani 1 1 d .
H29A H 0.5536 0.3057 0.7121 0.271 Uiso 1 1 calc R
H29B H 0.6851 0.2436 0.7390 0.271 Uiso 1 1 calc R
Cl1 Cl 0.6228(4) 0.3224(4) 0.81827(19) 0.298(3) Uani 1 1 d .
Cl2 Cl 0.4865(3) 0.1746(3) 0.74728(19) 0.242(2) Uani 1 1 d .
N1 N 0.8361(3) 0.80596(17) 0.79895(12) 0.0275(6) Uani 1 1 d .
N2 N 1.0471(3) 0.5946(2) 0.88741(13) 0.0340(7) Uani 1 1 d .
N3 N 0.3718(3) 0.89503(19) 0.89116(13) 0.0306(6) Uani 1 1 d .
N4 N 0.6002(3) 0.6911(2) 0.98129(16) 0.0390(8) Uani 1 1 d .
O1 O 0.8646(3) 0.70458(16) 0.92404(11) 0.0359(6) Uani 1 1 d .
O2 O 0.8998(3) 0.64463(19) 1.01894(11) 0.0440(7) Uani 1 1 d .
O3 O 0.3452(2) 0.68993(15) 0.90826(12) 0.0372(6) Uani 1 1 d .
O4 O 0.3382(3) 0.54241(17) 0.90000(13) 0.0432(6) Uani 1 1 d .
Pt1 Pt 0.944053(12) 0.702559(9) 0.841953(5) 0.02633(4) Uani 1 1 d .
Pt2 Pt 0.487396(12) 0.795560(9) 0.936109(6) 0.02815(4) Uani 1 1 d .
H1 H 1.127(4) 0.590(3) 0.8811(19) 0.051(13) Uiso 1 1 d .
H15 H 0.681(4) 0.696(3) 0.9837(19) 0.039(12) Uiso 1 1 d .

loop_
_atom_site_aniso_label
_atom_site_aniso_U_11
_atom_site_aniso_U_22
_atom_site_aniso_U_33
_atom_site_aniso_U_23
_atom_site_aniso_U_13
_atom_site_aniso_U_12
C1 0.0257(16) 0.0332(18) 0.0233(16) -0.0008(13) 0.0021(13) -0.0069(14)
C2 0.0321(18) 0.038(2) 0.0317(18) 0.0031(15) 0.0060(15) 0.0022(15)
C3 0.040(2) 0.045(2) 0.039(2) -0.0009(17) 0.0125(17) 0.0052(17)
C4 0.047(2) 0.049(2) 0.0284(18) -0.0024(17) 0.0138(16) -0.0044(18)
C5 0.039(2) 0.0350(19) 0.0266(17) 0.0031(15) 0.0042(15) -0.0041(16)
C6 0.0269(16) 0.0270(16) 0.0231(16) -0.0014(13) 0.0016(13) -0.0059(13)
C7 0.0270(16) 0.0276(17) 0.0237(16) 0.0011(13) 0.0015(13) -0.0072(13)
C8 0.0375(19) 0.0293(17) 0.0267(16) 0.0063(14) 0.0004(14) -0.0048(15)
C9 0.039(2) 0.0290(18) 0.041(2) 0.0083(16) 0.0025(16) 0.0022(15)
C10 0.042(2) 0.037(2) 0.042(2) 0.0057(17) 0.0122(17) 0.0056(17)
C11 0.040(2) 0.037(2) 0.0296(18) 0.0037(15) 0.0087(15) 0.0021(16)
C12 0.038(2) 0.039(2) 0.0264(17) 0.0009(15) 0.0072(15) -0.0006(16)
C13 0.0379(19) 0.053(2) 0.0237(17) 0.0091(16) 0.0051(14) 0.0100(18)
C14 0.066(3) 0.035(2) 0.044(2) 0.0078(18) 0.014(2) 0.0073(19)
C15 0.0272(16) 0.0348(18) 0.0296(17) -0.0036(15) 0.0092(13) 0.0005(14)
C16 0.0295(18) 0.044(2) 0.0373(19) -0.0016(17) 0.0065(15) 0.0015(16)
C17 0.0299(19) 0.057(3) 0.044(2) -0.0066(19) 0.0084(16) -0.0080(18)
C18 0.041(2) 0.049(2) 0.045(2) -0.0090(19) 0.0143(18) -0.0161(18)
C19 0.043(2) 0.0342(19) 0.039(2) -0.0022(16) 0.0165(17) -0.0036(16)
C20 0.0314(18) 0.0346(18) 0.0305(17) -0.0051(15) 0.0141(14) -0.0001(15)
C21 0.0356(18) 0.0299(18) 0.0303(17) -0.0020(14) 0.0118(14) 0.0025(15)
C22 0.045(2) 0.0315(19) 0.046(2) 0.0042(17) 0.0085(18) 0.0040(17)
C23 0.052(2) 0.040(2) 0.052(2) 0.0087(19) 0.001(2) 0.0110(19)
C24 0.039(2) 0.046(2) 0.048(2) 0.0036(19) -0.0054(18) 0.0039(18)
C25 0.0360(19) 0.0349(19) 0.040(2) 0.0022(16) -0.0022(16) 0.0022(16)
C26 0.0353(19) 0.0341(19) 0.0333(18) -0.0021(16) 0.0063(15) 0.0004(16)
C27 0.035(2) 0.0317(19) 0.061(3) -0.0031(18) 0.0018(18) 0.0071(16)
C28 0.073(3) 0.050(3) 0.042(2) 0.013(2) -0.007(2) 0.007(2)
C29 0.196(10) 0.354(16) 0.174(9) 0.190(11) 0.146(8) 0.215(11)
Cl1 0.209(4) 0.470(7) 0.207(4) 0.027(4) 0.029(3) 0.235(5)
Cl2 0.160(2) 0.300(4) 0.311(4) 0.221(4) 0.147(3) 0.128(3)
N1 0.0277(14) 0.0284(15) 0.0254(14) 0.0039(11) 0.0040(11) -0.0010(11)
N2 0.0325(16) 0.0426(18) 0.0277(15) 0.0087(13) 0.0082(13) 0.0090(14)
N3 0.0303(15) 0.0305(15) 0.0295(15) 0.0014(12) 0.0035(12) 0.0037(12)
N4 0.0283(17) 0.0323(17) 0.051(2) -0.0008(14) -0.0039(15) 0.0059(13)
O1 0.0383(14) 0.0434(15) 0.0273(12) 0.0100(11) 0.0099(10) 0.0124(11)
O2 0.0504(16) 0.0588(18) 0.0241(13) 0.0058(12) 0.0109(11) 0.0107(13)
O3 0.0298(13) 0.0309(13) 0.0463(15) 0.0008(11) -0.0016(11) -0.0002(10)
O4 0.0405(15) 0.0335(14) 0.0529(17) -0.0091(12) 0.0040(13) -0.0016(11)
Pt1 0.02629(7) 0.03033(7) 0.02169(7) 0.00527(5) 0.00366(5) 0.00125(5)
Pt2 0.02502(7) 0.02825(7) 0.02987(7) 0.00004(5) 0.00299(5) 0.00236(5)

loop_
_atom_type_symbol
_atom_type_description
_atom_type_scat_dispersion_real
_atom_type_scat_dispersion_imag
_atom_type_scat_source
C C 0.0033 0.0016 'International Tables Vol C Tables 4.2.6.8 and 6.1.1.4'
H H 0.0000 0.0000 'International Tables Vol C Tables 4.2.6.8 and 6.1.1.4'
N N 0.0061 0.0033 'International Tables Vol C Tables 4.2.6.8 and 6.1.1.4'
O O 0.0106 0.0060 'International Tables Vol C Tables 4.2.6.8 and 6.1.1.4'
Pt Pt -1.7033 8.3905 'International Tables Vol C Tables 4.2.6.8 and 6.1.1.4'
Cl Cl 0.1484 0.1585 'International Tables Vol C Tables 4.2.6.8 and 6.1.1.4'

loop_
_geom_angle_atom_site_label_1
_geom_angle_atom_site_label_2
_geom_angle_atom_site_label_3
_geom_angle
C2 C1 C6 117.3(3)
C2 C1 Pt1 128.4(3)
C6 C1 Pt1 114.2(2)
C1 C2 C3 120.8(3)
C1 C2 H2 119.6
C3 C2 H2 119.6
C4 C3 C2 120.8(4)
C4 C3 H3 119.6
C2 C3 H3 119.6
C5 C4 C3 119.7(3)
C5 C4 H4 120.1
C3 C4 H4 120.1
C4 C5 C6 119.4(3)
C4 C5 H5 120.3
C6 C5 H5 120.3
C5 C6 C1 121.8(3)
C5 C6 C7 123.4(3)
C1 C6 C7 114.8(3)
N1 C7 C8 119.7(3)
N1 C7 C6 112.9(3)
C8 C7 C6 127.4(3)
C9 C8 C7 120.1(3)
C9 C8 H8 120.0
C7 C8 H8 120.0
C8 C9 C10 119.3(3)
C8 C9 H9 120.3
C10 C9 H9 120.3
C11 C10 C9 119.1(4)
C11 C10 H10 120.4
C9 C10 H10 120.4
N1 C11 C10 121.9(3)
N1 C11 H11 119.1
C10 C11 H11 119.1
O2 C12 O1 123.4(3)
O2 C12 C13 120.9(3)
O1 C12 C13 115.7(3)
N2 C13 C12 110.6(3)
N2 C13 H13A 109.5
C12 C13 H13A 109.5
N2 C13 H13B 109.5
C12 C13 H13B 109.5
H13A C13 H13B 108.1
N2 C14 H14A 109.5
N2 C14 H14B 109.5
H14A C14 H14B 109.5
N2 C14 H14C 109.5
H14A C14 H14C 109.5
H14B C14 H14C 109.5
C20 C15 C16 117.2(3)
C20 C15 Pt2 114.5(2)
C16 C15 Pt2 128.3(3)
C17 C16 C15 121.0(4)
C17 C16 H16 119.5
C15 C16 H16 119.5
C18 C17 C16 120.7(4)
C18 C17 H17 119.7
C16 C17 H17 119.7
C19 C18 C17 119.7(4)
C19 C18 H18 120.1
C17 C18 H18 120.1
C18 C19 C20 120.0(4)
C18 C19 H19 120.0
C20 C19 H19 120.0
C19 C20 C15 121.4(3)
C19 C20 C21 123.9(3)
C15 C20 C21 114.7(3)
N3 C21 C22 119.2(3)
N3 C21 C20 113.4(3)
C22 C21 C20 127.3(3)
C23 C22 C21 120.5(4)
C23 C22 H22 119.7
C21 C22 H22 119.7
C22 C23 C24 119.5(4)
C22 C23 H23 120.3
C24 C23 H23 120.3
C25 C24 C23 118.5(4)
C25 C24 H24 120.7
C23 C24 H24 120.7
N3 C25 C24 121.9(4)
N3 C25 H25 119.1
C24 C25 H25 119.1
O4 C26 O3 124.4(3)
O4 C26 C27 119.8(3)
O3 C26 C27 115.8(3)
N4 C27 C26 110.9(3)
N4 C27 H27A 109.5
C26 C27 H27A 109.5
N4 C27 H27B 109.5
C26 C27 H27B 109.5
H27A C27 H27B 108.0
N4 C28 H28A 109.5
N4 C28 H28B 109.5
H28A C28 H28B 109.5
N4 C28 H28C 109.5
H28A C28 H28C 109.5
H28B C28 H28C 109.5
Cl2 C29 Cl1 110.7(5)
Cl2 C29 H29A 109.5
Cl1 C29 H29A 109.5
Cl2 C29 H29B 109.5
Cl1 C29 H29B 109.5
H29A C29 H29B 108.1
C11 N1 C7 119.9(3)
C11 N1 Pt1 123.6(2)
C7 N1 Pt1 116.6(2)
C14 N2 C13 110.8(3)
C14 N2 Pt1 111.7(2)
C13 N2 Pt1 106.6(2)
C14 N2 H1 110(3)
C13 N2 H1 106(3)
Pt1 N2 H1 112(3)
C25 N3 C21 120.3(3)
C25 N3 Pt2 123.5(2)
C21 N3 Pt2 116.2(2)
C28 N4 C27 111.2(3)
C28 N4 Pt2 112.1(3)
C27 N4 Pt2 106.6(2)
C28 N4 H15 107(3)
C27 N4 H15 106(3)
Pt2 N4 H15 113(3)
C12 O1 Pt1 113.6(2)
C26 O3 Pt2 113.7(2)
C1 Pt1 N1 81.42(12)
C1 Pt1 N2 100.40(13)
N1 Pt1 N2 177.43(12)
C1 Pt1 O1 175.93(11)
N1 Pt1 O1 97.51(10)
N2 Pt1 O1 80.54(10)
C15 Pt2 N3 81.16(13)
C15 Pt2 N4 100.69(14)
N3 Pt2 N4 178.13(12)
C15 Pt2 O3 179.28(12)
N3 Pt2 O3 98.14(11)
N4 Pt2 O3 80.01(11)

loop_
_geom_bond_atom_site_label_1
_geom_bond_atom_site_label_2
_geom_bond_distance
C1 C2 1.390(5)
C1 C6 1.410(4)
C1 Pt1 1.976(3)
C2 C3 1.398(5)
C2 H2 0.9500
C3 C4 1.386(5)
C3 H3 0.9500
C4 C5 1.379(5)
C4 H4 0.9500
C5 C6 1.399(5)
C5 H5 0.9500
C6 C7 1.470(5)
C7 N1 1.362(4)
C7 C8 1.391(4)
C8 C9 1.374(5)
C8 H8 0.9500
C9 C10 1.378(5)
C9 H9 0.9500
C10 C11 1.374(5)
C10 H10 0.9500
C11 N1 1.343(4)
C11 H11 0.9500
C12 O2 1.230(4)
C12 O1 1.291(4)
C12 C13 1.522(5)
C13 N2 1.484(4)
C13 H13A 0.9900
C13 H13B 0.9900
C14 N2 1.480(5)
C14 H14A 0.9800
C14 H14B 0.9800
C14 H14C 0.9800
C15 C20 1.406(5)
C15 C16 1.402(5)
C15 Pt2 1.973(3)
C16 C17 1.390(5)
C16 H16 0.9500
C17 C18 1.383(6)
C17 H17 0.9500
C18 C19 1.379(5)
C18 H18 0.9500
C19 C20 1.394(5)
C19 H19 0.9500
C20 C21 1.458(5)
C21 N3 1.359(4)
C21 C22 1.389(5)
C22 C23 1.371(6)
C22 H22 0.9500
C23 C24 1.383(6)
C23 H23 0.9500
C24 C25 1.378(5)
C24 H24 0.9500
C25 N3 1.343(4)
C25 H25 0.9500
C26 O4 1.228(4)
C26 O3 1.277(4)
C26 C27 1.527(5)
C27 N4 1.479(5)
C27 H27A 0.9900
C27 H27B 0.9900
C28 N4 1.477(5)
C28 H28A 0.9800
C28 H28B 0.9800
C28 H28C 0.9800
C29 Cl2 1.727(15)
C29 Cl1 1.758(13)
C29 H29A 0.9900
C29 H29B 0.9900
N1 Pt1 1.997(3)
N2 Pt1 2.050(3)
N2 H1 0.83(4)
N3 Pt2 2.001(3)
N4 Pt2 2.047(3)
N4 H15 0.79(4)
O1 Pt1 2.109(2)
O3 Pt2 2.116(2)

loop_
_geom_hbond_atom_site_label_D
_geom_hbond_atom_site_label_H
_geom_hbond_atom_site_label_A
_geom_hbond_distance_DH
_geom_hbond_distance_HA
_geom_hbond_distance_DA
_geom_hbond_angle_DHA
_geom_hbond_site_symmetry_A
N2 H1 O4 0.83(4) 2.16(4) 2.936(4) 155(4) 1_655
N2 H1 O3 0.83(4) 2.58(4) 3.216(4) 134(4) 1_655
N4 H15 O2 0.79(4) 2.27(4) 2.979(4) 150(4) .
N4 H15 O1 0.79(4) 2.45(4) 3.137(4) 145(4) .

loop_
_geom_torsion_atom_site_label_1
_geom_torsion_atom_site_label_2
_geom_torsion_atom_site_label_3
_geom_torsion_atom_site_label_4
_geom_torsion
C6 C1 C2 C3 -1.4(5)
Pt1 C1 C2 C3 173.3(3)
C1 C2 C3 C4 0.2(6)
C2 C3 C4 C5 1.1(6)
C3 C4 C5 C6 -1.2(5)
C4 C5 C6 C1 -0.1(5)
C4 C5 C6 C7 -178.5(3)
C2 C1 C6 C5 1.4(5)
Pt1 C1 C6 C5 -174.1(3)
C2 C1 C6 C7 179.9(3)
Pt1 C1 C6 C7 4.4(4)
C5 C6 C7 N1 177.0(3)
C1 C6 C7 N1 -1.5(4)
C5 C6 C7 C8 -3.2(5)
C1 C6 C7 C8 178.3(3)
N1 C7 C8 C9 -0.2(5)
C6 C7 C8 C9 180.0(3)
C7 C8 C9 C10 0.9(5)
C8 C9 C10 C11 -0.7(6)
C9 C10 C11 N1 -0.2(6)
O2 C12 C13 N2 150.9(3)
O1 C12 C13 N2 -29.0(5)
C20 C15 C16 C17 0.2(5)
Pt2 C15 C16 C17 179.8(3)
C15 C16 C17 C18 -0.6(6)
C16 C17 C18 C19 0.5(6)
C17 C18 C19 C20 0.0(5)
C18 C19 C20 C15 -0.3(5)
C18 C19 C20 C21 179.7(3)
C16 C15 C20 C19 0.2(5)
Pt2 C15 C20 C19 -179.4(3)
C16 C15 C20 C21 -179.9(3)
Pt2 C15 C20 C21 0.6(4)
C19 C20 C21 N3 -179.3(3)
C15 C20 C21 N3 0.8(4)
C19 C20 C21 C22 1.0(6)
C15 C20 C21 C22 -178.9(3)
N3 C21 C22 C23 0.8(6)
C20 C21 C22 C23 -179.5(4)
C21 C22 C23 C24 0.4(6)
C22 C23 C24 C25 -0.8(6)
C23 C24 C25 N3 -0.1(6)
O4 C26 C27 N4 -155.8(3)
O3 C26 C27 N4 24.8(5)
C10 C11 N1 C7 0.9(5)
C10 C11 N1 Pt1 -177.7(3)
C8 C7 N1 C11 -0.7(5)
C6 C7 N1 C11 179.2(3)
C8 C7 N1 Pt1 178.1(2)
C6 C7 N1 Pt1 -2.1(3)
C12 C13 N2 C14 -83.2(4)
C12 C13 N2 Pt1 38.6(4)
C24 C25 N3 C21 1.4(5)
C24 C25 N3 Pt2 -178.3(3)
C22 C21 N3 C25 -1.7(5)
C20 C21 N3 C25 178.6(3)
C22 C21 N3 Pt2 178.0(3)
C20 C21 N3 Pt2 -1.7(4)
C26 C27 N4 C28 84.6(4)
C26 C27 N4 Pt2 -37.9(4)
O2 C12 O1 Pt1 -176.1(3)
C13 C12 O1 Pt1 3.8(4)
O4 C26 O3 Pt2 -177.8(3)
C27 C26 O3 Pt2 1.5(4)
C2 C1 Pt1 N1 -179.2(3)
C6 C1 Pt1 N1 -4.3(2)
C2 C1 Pt1 N2 -1.0(3)
C6 C1 Pt1 N2 173.9(2)
C2 C1 Pt1 O1 -104.1(16)
C6 C1 Pt1 O1 70.8(17)
C11 N1 Pt1 C1 -177.8(3)
C7 N1 Pt1 C1 3.6(2)
C11 N1 Pt1 N2 47(3)
C7 N1 Pt1 N2 -132(3)
C11 N1 Pt1 O1 6.2(3)
C7 N1 Pt1 O1 -172.4(2)
C14 N2 Pt1 C1 -83.5(3)
C13 N2 Pt1 C1 155.3(2)
C14 N2 Pt1 N1 52(3)
C13 N2 Pt1 N1 -70(3)
C14 N2 Pt1 O1 92.5(2)
C13 N2 Pt1 O1 -28.7(2)
C12 O1 Pt1 C1 118.6(16)
C12 O1 Pt1 N1 -166.9(2)
C12 O1 Pt1 N2 14.8(2)
C20 C15 Pt2 N3 -1.1(2)
C16 C15 Pt2 N3 179.3(3)
C20 C15 Pt2 N4 179.1(2)
C16 C15 Pt2 N4 -0.4(3)
C20 C15 Pt2 O3 13(10)
C16 C15 Pt2 O3 -166(13)
C25 N3 Pt2 C15 -178.7(3)
C21 N3 Pt2 C15 1.6(2)
C25 N3 Pt2 N4 -6(4)
C21 N3 Pt2 N4 174(9)
C25 N3 Pt2 O3 1.5(3)
C21 N3 Pt2 O3 -178.2(2)
C28 N4 Pt2 C15 88.2(3)
C27 N4 Pt2 C15 -149.8(3)
C28 N4 Pt2 N3 -84(4)
C27 N4 Pt2 N3 37(4)
C28 N4 Pt2 O3 -91.9(3)
C27 N4 Pt2 O3 30.0(3)
C26 O3 Pt2 C15 147(10)
C26 O3 Pt2 N3 161.6(2)
C26 O3 Pt2 N4 -18.6(3)
